data_2016150
loop_
_publ_author_name
'G\"obel, Michael'
'Klap\"otke, Thomas M.'

_publ_section_title
;
 2,2,2-Trinitroethanol
;
_journal_coeditor_code GD3132
_journal_issue 9
_journal_name_full 'Acta Crystallographica Section C'
_journal_page_first o562
_journal_page_last o564
_journal_paper_doi 10.1107/S0108270107037833
_journal_volume 63
_journal_year 2007
_chemical_formula_iupac 'C2 H3 N3 O7'
_chemical_formula_moiety 'C2 H3 N3 O7'
_chemical_formula_sum 'C2 H3 N3 O7'
_chemical_formula_weight 181.07
_chemical_name_common Trinitroethanol
_chemical_name_systematic
;
2,2,2-Trinitroethanol
;
_space_group_IT_number 14
_symmetry_cell_setting monoclinic
_symmetry_space_group_name_Hall '-P 2ybc'
_symmetry_space_group_name_H-M 'P 1 21/c 1'
_atom_sites_solution_hydrogens geom
_atom_sites_solution_primary direct
_atom_sites_solution_secondary difmap
_audit_creation_method SHELXL-97
_cell_angle_alpha 90.00
_cell_angle_beta 104.962(3)
_cell_angle_gamma 90.00
_cell_formula_units_Z 8
_cell_length_a 6.1242(4)
_cell_length_b 18.8223(7)
_cell_length_c 11.7466(4)
_cell_measurement_temperature 100(2)
_cell_volume 1308.14(11)
_computing_cell_refinement
;
CrysAlis RED (Oxford Diffraction, 2006)
;
_computing_data_collection
;
CrysAlis CCD (Oxford Diffraction, 2006)
;
_computing_data_reduction
;
CrysAlis RED
;
_computing_molecular_graphics
;
ORTEP-3 (Farrugia, 1997) and DIAMOND (Brandenburg &
Putz, 2005)
;
_computing_publication_material
;
PLATON (Spek, 2003), SHELXL97, ORTEP-3, DIAMOND and publCIF (Westrip,
2007)
;
_computing_structure_refinement 'SHELXL97 (Sheldrick, 1997)'
_computing_structure_solution
;
SIR92 (Altomare <i>et al.</i>,  1993)
;
_diffrn_ambient_temperature 100(2)
_diffrn_measured_fraction_theta_full 0.988
_diffrn_measured_fraction_theta_max 0.988
_diffrn_measurement_device_type 'Oxford Diffraction Xcalibur3 CCD'
_diffrn_measurement_method \w
_diffrn_radiation_monochromator graphite
_diffrn_radiation_source 'fine-focus sealed tube'
_diffrn_radiation_type MoK\a
_diffrn_radiation_wavelength 0.71073
_diffrn_reflns_av_R_equivalents 0.0300
_diffrn_reflns_av_sigmaI/netI 0.0183
_diffrn_reflns_limit_h_max 7
_diffrn_reflns_limit_h_min -7
_diffrn_reflns_limit_k_max 23
_diffrn_reflns_limit_k_min -23
_diffrn_reflns_limit_l_max 14
_diffrn_reflns_limit_l_min -14
_diffrn_reflns_number 13153
_diffrn_reflns_theta_full 26.05
_diffrn_reflns_theta_max 26.05
_diffrn_reflns_theta_min 4.41
_exptl_absorpt_coefficient_mu 0.190
_exptl_absorpt_correction_type none
_exptl_crystal_colour colourless
_exptl_crystal_density_diffrn 1.839
_exptl_crystal_density_method 'not measured'
_exptl_crystal_description 'rectangular block'
_exptl_crystal_F_000 736
_exptl_crystal_size_max 0.44
_exptl_crystal_size_mid 0.19
_exptl_crystal_size_min 0.10
_refine_diff_density_max 0.214
_refine_diff_density_min -0.181
_refine_ls_extinction_method none
_refine_ls_goodness_of_fit_ref 1.127
_refine_ls_hydrogen_treatment refall
_refine_ls_matrix_type full
_refine_ls_number_parameters 241
_refine_ls_number_reflns 2566
_refine_ls_number_restraints 0
_refine_ls_restrained_S_all 1.127
_refine_ls_R_factor_all 0.0432
_refine_ls_R_factor_gt 0.0371
_refine_ls_shift/su_max 0.000
_refine_ls_shift/su_mean 0.000
_refine_ls_structure_factor_coef Fsqd
_refine_ls_weighting_details 'calc w=1/[\s^2^(Fo^2^)+(0.0478P)^2^+0.19P] where P=(Fo^2^+2Fc^2^)/3'
_refine_ls_weighting_scheme calc
_refine_ls_wR_factor_gt 0.0874
_refine_ls_wR_factor_ref 0.0919
_reflns_number_gt 2345
_reflns_number_total 2566
_reflns_threshold_expression I>2\s(I)
_cod_data_source_file gd3132.cif
_cod_data_source_block I
_cod_original_sg_symbol_H-M 'P 21/c'
_cod_database_code 2016150
_cod_database_fobs_code 2016150

loop_
_symmetry_equiv_pos_as_xyz
'x, y, z'
'-x, y+1/2, -z+1/2'
'-x, -y, -z'
'x, -y-1/2, z-1/2'

loop_
_atom_site_type_symbol
_atom_site_label
_atom_site_fract_x
_atom_site_fract_y
_atom_site_fract_z
_atom_site_U_iso_or_equiv
_atom_site_adp_type
_atom_site_calc_flag
_atom_site_occupancy
O O1 0.94856(17) 0.50873(6) 0.65952(9) 0.0306(2) Uani d 1
O O7 0.7249(2) 0.52193(7) 0.96383(9) 0.0444(3) Uani d 1
O O8 0.98458(18) 0.39204(5) 0.51176(10) 0.0330(3) Uani d 1
O O4 0.37822(18) 0.49841(7) 0.58701(9) 0.0436(3) Uani d 1
O O5 0.5593(2) 0.59748(6) 0.64030(11) 0.0487(3) Uani d 1
O O6 0.42030(19) 0.56930(6) 0.85155(11) 0.0444(3) Uani d 1
O O12 0.6094(2) 0.26156(7) 0.35581(13) 0.0577(4) Uani d 1
O O11 0.6780(2) 0.27685(7) 0.54540(13) 0.0554(4) Uani d 1
O O2 0.4273(2) 0.41015(7) 0.80177(12) 0.0544(4) Uani d 1
N N3 0.5928(2) 0.53496(7) 0.86947(11) 0.0305(3) Uani d 1
O O13 0.9989(3) 0.31780(7) 0.29317(11) 0.0606(4) Uani d 1
O O9 1.2578(2) 0.19336(7) 0.58624(12) 0.0539(3) Uani d 1
O O3 0.6921(3) 0.38411(6) 0.71691(13) 0.0589(4) Uani d 1
O O10 0.9261(2) 0.14714(6) 0.51249(12) 0.0528(3) Uani d 1
O O14 1.0882(2) 0.20648(7) 0.31610(11) 0.0534(3) Uani d 1
N N5 0.7320(2) 0.26878(6) 0.45388(13) 0.0368(3) Uani d 1
N N6 1.0275(2) 0.26249(7) 0.34772(11) 0.0354(3) Uani d 1
N N4 1.0633(2) 0.19535(7) 0.52822(12) 0.0364(3) Uani d 1
N N2 0.51551(19) 0.53558(7) 0.65338(10) 0.0300(3) Uani d 1
C C3 1.1083(3) 0.32899(8) 0.54122(13) 0.0294(3) Uani d 1
C C2 0.6582(2) 0.50200(7) 0.76524(11) 0.0241(3) Uani d 1
C C1 0.9103(2) 0.51155(9) 0.77233(12) 0.0285(3) Uani d 1
C C4 0.9858(2) 0.26599(7) 0.46923(12) 0.0268(3) Uani d 1
N N1 0.5856(2) 0.42467(7) 0.76224(11) 0.0358(3) Uani d 1
H H1A 0.987(3) 0.4737(9) 0.8252(14) 0.029(4) Uiso d 1
H H3A 1.257(3) 0.3310(9) 0.5296(15) 0.035(4) Uiso d 1
H H1B 0.950(3) 0.5574(9) 0.8028(16) 0.035(4) Uiso d 1
H H3B 1.121(3) 0.3183(9) 0.6220(15) 0.032(4) Uiso d 1
H H8 1.015(3) 0.4105(9) 0.4560(16) 0.032(5) Uiso d 1
H H1 0.944(3) 0.4678(11) 0.6369(18) 0.048(6) Uiso d 1

loop_
_atom_site_aniso_label
_atom_site_aniso_U_11
_atom_site_aniso_U_22
_atom_site_aniso_U_33
_atom_site_aniso_U_12
_atom_site_aniso_U_13
_atom_site_aniso_U_23
O1 0.0334(5) 0.0333(6) 0.0292(5) -0.0023(4) 0.0157(4) -0.0036(4)
O7 0.0442(7) 0.0655(8) 0.0233(6) -0.0073(6) 0.0081(5) -0.0018(5)
O8 0.0405(6) 0.0244(5) 0.0373(6) -0.0007(4) 0.0159(5) 0.0003(4)
O4 0.0287(6) 0.0687(8) 0.0303(6) -0.0041(5) 0.0016(5) -0.0070(5)
O5 0.0521(7) 0.0381(7) 0.0540(7) 0.0081(5) 0.0102(6) 0.0151(5)
O6 0.0345(6) 0.0509(7) 0.0529(7) 0.0011(5) 0.0205(5) -0.0132(6)
O12 0.0366(7) 0.0495(8) 0.0756(10) 0.0020(6) -0.0061(7) -0.0158(7)
O11 0.0519(7) 0.0513(8) 0.0784(9) -0.0044(6) 0.0448(7) -0.0042(7)
O2 0.0616(8) 0.0472(7) 0.0640(8) -0.0239(6) 0.0337(7) -0.0046(6)
N3 0.0301(6) 0.0343(7) 0.0300(7) -0.0077(5) 0.0129(5) -0.0054(5)
O13 0.1044(12) 0.0454(7) 0.0348(6) -0.0130(7) 0.0229(7) 0.0057(5)
O9 0.0470(7) 0.0479(7) 0.0607(8) 0.0137(6) 0.0029(6) 0.0136(6)
O3 0.0807(10) 0.0295(6) 0.0784(10) 0.0010(6) 0.0421(8) -0.0091(6)
O10 0.0634(8) 0.0268(6) 0.0690(9) -0.0039(6) 0.0188(7) 0.0080(6)
O14 0.0673(8) 0.0561(8) 0.0437(7) 0.0093(6) 0.0267(6) -0.0124(6)
N5 0.0317(7) 0.0244(7) 0.0566(9) -0.0019(5) 0.0154(7) -0.0035(6)
N6 0.0416(7) 0.0394(8) 0.0271(6) -0.0061(6) 0.0121(6) -0.0028(5)
N4 0.0440(8) 0.0294(7) 0.0389(7) 0.0056(6) 0.0163(6) 0.0039(5)
N2 0.0247(6) 0.0387(7) 0.0271(6) 0.0048(5) 0.0074(5) 0.0019(5)
C3 0.0315(8) 0.0297(8) 0.0276(8) -0.0001(6) 0.0089(6) -0.0001(6)
C2 0.0260(7) 0.0259(7) 0.0209(6) -0.0019(5) 0.0068(5) -0.0005(5)
C1 0.0241(7) 0.0374(8) 0.0240(7) 0.0002(6) 0.0064(6) -0.0019(6)
C4 0.0296(7) 0.0252(7) 0.0284(7) 0.0011(5) 0.0123(6) 0.0017(5)
N1 0.0439(8) 0.0294(7) 0.0357(7) -0.0058(6) 0.0130(6) -0.0012(5)

loop_
_atom_type_symbol
_atom_type_description
_atom_type_scat_dispersion_real
_atom_type_scat_dispersion_imag
_atom_type_scat_source
C C 0.0033 0.0016 'International Tables Vol C Tables 4.2.6.8 and 6.1.1.4'
H H 0.0000 0.0000 'International Tables Vol C Tables 4.2.6.8 and 6.1.1.4'
N N 0.0061 0.0033 'International Tables Vol C Tables 4.2.6.8 and 6.1.1.4'
O O 0.0106 0.0060 'International Tables Vol C Tables 4.2.6.8 and 6.1.1.4'

loop_
_geom_angle_atom_site_label_1
_geom_angle_atom_site_label_2
_geom_angle_atom_site_label_3
_geom_angle
_geom_angle_publ_flag
N1 C2 N2 106.24(11) y
N1 C2 N3 105.90(10) y
N2 C2 N3 108.43(10) y
N4 C4 N5 105.94(11) y
N4 C4 N6 106.44(11) y
N5 C4 N6 107.81(11) y
N1 C2 C1 113.42(12) y
N2 C2 C1 110.18(11) y
N3 C2 C1 112.35(11) y
N4 C4 C3 111.98(12) y
N5 C4 C3 112.24(11) y
N6 C4 C3 112.04(11) y
O2 N1 O3 126.98(14) y
O4 N2 O5 127.78(13) y
O6 N3 O7 127.73(13) y
O9 N4 O10 127.04(14) y
O11 N5 O12 127.91(15) y
O13 N6 O14 126.96(14) y
O2 N1 C2 117.80(12) y
O3 N1 C2 115.20(12) y
O4 N2 C2 117.80(12) y
O5 N2 C2 114.40(12) y
O6 N3 C2 118.64(12) y
O7 N3 C2 113.63(12) y
O9 N4 C4 115.51(13) y
O10 N4 C4 117.45(13) y
O11 N5 C4 113.80(13) y
O12 N5 C4 118.27(13) y
O13 N6 C4 115.13(13) y
O14 N6 C4 117.90(13) y
C1 O1 H1 110.0(14) ?
C3 O8 H8 110.0(12) ?
O8 C3 C4 111.19(12) ?
O8 C3 H3A 113.9(10) ?
C4 C3 H3A 107.4(10) ?
O8 C3 H3B 108.8(10) ?
C4 C3 H3B 106.7(10) ?
H3A C3 H3B 108.5(14) ?
O1 C1 C2 110.77(11) ?
O1 C1 H1A 113.6(9) ?
C2 C1 H1A 105.0(9) ?
O1 C1 H1B 107.6(10) ?
C2 C1 H1B 106.7(10) ?
H1A C1 H1B 113.0(14) ?

loop_
_geom_bond_atom_site_label_1
_geom_bond_atom_site_label_2
_geom_bond_distance
_geom_bond_publ_flag
C2 N1 1.5197(18) y
C2 N2 1.5155(17) y
C2 N3 1.5159(17) y
C4 N4 1.5177(18) y
C4 N5 1.5188(19) y
C4 N6 1.5150(18) y
N1 O2 1.2094(18) y
N1 O3 1.2130(18) y
N2 O4 1.2107(16) y
N2 O5 1.2141(17) y
N3 O6 1.2094(17) y
N3 O7 1.2168(16) y
N4 O9 1.2103(18) y
N4 O10 1.2181(18) y
N5 O11 1.2128(18) y
N5 O12 1.2093(19) y
N6 O13 1.2113(18) y
N6 O14 1.2079(18) y
O1 C1 1.4050(17) ?
O1 H1 0.81(2) ?
O8 C3 1.4025(18) ?
O8 H8 0.804(18) ?
C3 C4 1.535(2) ?
C3 H3A 0.953(18) ?
C3 H3B 0.953(17) ?
C2 C1 1.5352(19) ?
C1 H1A 0.981(17) ?
C1 H1B 0.942(18) ?

loop_
_geom_hbond_atom_site_label_D
_geom_hbond_atom_site_label_H
_geom_hbond_atom_site_label_A
_geom_hbond_site_symmetry_A
_geom_hbond_distance_DH
_geom_hbond_distance_HA
_geom_hbond_distance_DA
_geom_hbond_angle_DHA
O1 H1 O3 . 0.81(2) 2.55(2) 2.9948(17) 116.2(16)
O1 H1 O8 . 0.81(2) 2.11(2) 2.8431(15) 150.2(19)
O8 H8 O13 . 0.804(18) 2.572(17) 2.9444(17) 109.9(14)
O8 H8 O1 3_766 0.804(18) 2.089(19) 2.8512(15) 158.3(16)
C3 H3B O14 4_566 0.953(17) 2.385(17) 3.3304(19) 171.0(13)

loop_
_geom_torsion_atom_site_label_1
_geom_torsion_atom_site_label_2
_geom_torsion_atom_site_label_3
_geom_torsion_atom_site_label_4
_geom_torsion
O4 N2 C2 N3 -112.76(13)
O5 N2 C2 N3 69.13(14)
O4 N2 C2 N1 0.68(15)
O5 N2 C2 N1 -177.44(12)
O4 N2 C2 C1 123.91(13)
O5 N2 C2 C1 -54.20(15)
O6 N3 C2 N2 14.15(16)
O7 N3 C2 N2 -166.79(12)
O6 N3 C2 N1 -99.51(14)
O7 N3 C2 N1 79.55(14)
O6 N3 C2 C1 136.16(13)
O7 N3 C2 C1 -44.78(16)
N2 C2 C1 O1 -34.29(16)
N3 C2 C1 O1 -155.30(12)
N1 C2 C1 O1 84.64(14)
O14 N6 C4 N4 6.89(17)
O13 N6 C4 N4 -171.89(14)
O14 N6 C4 N5 -106.41(15)
O13 N6 C4 N5 74.81(16)
O14 N6 C4 C3 129.61(14)
O13 N6 C4 C3 -49.18(18)
O9 N4 C4 N6 91.77(15)
O10 N4 C4 N6 -88.10(15)
O9 N4 C4 N5 -153.65(13)
O10 N4 C4 N5 26.48(17)
O9 N4 C4 C3 -30.99(17)
O10 N4 C4 C3 149.15(13)
O12 N5 C4 N6 6.43(17)
O11 N5 C4 N6 -174.99(12)
O12 N5 C4 N4 -107.20(15)
O11 N5 C4 N4 71.37(15)
O12 N5 C4 C3 130.30(14)
O11 N5 C4 C3 -51.13(16)
O8 C3 C4 N6 82.05(15)
O8 C3 C4 N4 -158.43(11)
O8 C3 C4 N5 -39.43(16)
N2 C2 N1 O2 -87.09(15)
N3 C2 N1 O2 28.07(17)
C1 C2 N1 O2 151.73(14)
N2 C2 N1 O3 91.18(15)
N3 C2 N1 O3 -153.65(13)
C1 C2 N1 O3 -30.00(18)

loop_
_cod_related_entry_id
_cod_related_entry_database
_cod_related_entry_code
1 ChemSpider 55175
